data_4084196
loop_
_publ_author_name
'Strehler, Frank'
'Hildebrandt, Alexander'
'Korb, Marcus'
'R\"uffer, Tobias'
'Lang, Heinrich'

_publ_section_title
;
 From Ferrocenecarbonitriles to Ferrocenylimines: Synthesis, Structure,
 and Reaction Chemistry
;
_journal_issue 16
_journal_name_full Organometallics
_journal_page_first 4279
_journal_paper_doi 10.1021/om500597c
_journal_volume 33
_journal_year 2014
_chemical_formula_moiety 'C15 H18 Fe O'
_chemical_formula_sum 'C15 H18 Fe O'
_chemical_formula_weight 270.14
_chemical_name_systematic
;
 ?
;
_space_group_crystal_system monoclinic
_space_group_IT_number 14
_space_group_name_Hall '-P 2yn'
_space_group_name_H-M_alt 'P 1 21/n 1'
_symmetry_space_group_name_Hall '-P 2yn'
_symmetry_space_group_name_H-M 'P 1 21/n 1'
_atom_sites_solution_hydrogens geom
_audit_creation_method SHELXL-2013
_cell_angle_alpha 90
_cell_angle_beta 92.480(3)
_cell_angle_gamma 90
_cell_formula_units_Z 4
_cell_length_a 5.9150(2)
_cell_length_b 15.6909(6)
_cell_length_c 13.4775(5)
_cell_measurement_reflns_used 2248
_cell_measurement_temperature 110.00(10)
_cell_measurement_theta_max 28.0150
_cell_measurement_theta_min 3.8050
_cell_volume 1249.70(8)
_computing_cell_refinement
;
CrysAlisPro, Agilent Technologies,
Version 1.171.36.28 (release 01-02-2013 CrysAlis171 .NET)
(compiled Feb  1 2013,16:14:44)
;
_computing_data_collection
;
CrysAlisPro, Agilent Technologies,
Version 1.171.36.28 (release 01-02-2013 CrysAlis171 .NET)
(compiled Feb  1 2013,16:14:44)
;
_computing_data_reduction
;
CrysAlisPro, Agilent Technologies,
Version 1.171.36.28 (release 01-02-2013 CrysAlis171 .NET)
(compiled Feb  1 2013,16:14:44)
;
_computing_structure_refinement 'SHELXL-2013 (Sheldrick, 2013)'
_computing_structure_solution 'SHELXL-2013 (Sheldrick, 2013)'
_diffrn_ambient_temperature 110.00(10)
_diffrn_measured_fraction_theta_full 0.991
_diffrn_measured_fraction_theta_max 0.991
_diffrn_measurement_device_type 'oxford gemini s'
_diffrn_measurement_method '\w scans'
_diffrn_radiation_type MoK\a
_diffrn_radiation_wavelength 0.71073
_diffrn_reflns_av_R_equivalents 0.0307
_diffrn_reflns_av_unetI/netI 0.0452
_diffrn_reflns_Laue_measured_fraction_full 0.991
_diffrn_reflns_Laue_measured_fraction_max 0.991
_diffrn_reflns_limit_h_max 7
_diffrn_reflns_limit_h_min -7
_diffrn_reflns_limit_k_max 18
_diffrn_reflns_limit_k_min -19
_diffrn_reflns_limit_l_max 15
_diffrn_reflns_limit_l_min -16
_diffrn_reflns_number 4945
_diffrn_reflns_point_group_measured_fraction_full 0.991
_diffrn_reflns_point_group_measured_fraction_max 0.991
_diffrn_reflns_theta_full 25.500
_diffrn_reflns_theta_max 25.500
_diffrn_reflns_theta_min 3.026
_diffrn_standards_decay_% 0
_diffrn_standards_interval_count 50
_diffrn_standards_interval_time 10
_diffrn_standards_number 2
_exptl_absorpt_coefficient_mu 1.186
_exptl_absorpt_correction_T_max 0.789
_exptl_absorpt_correction_T_min 0.752
_exptl_absorpt_correction_type multi-scan
_exptl_absorpt_process_details
;
CrysAlisPro, Agilent Technologies,
Version 1.171.36.28 (release 01-02-2013 CrysAlis171 .NET)
(compiled Feb  1 2013,16:14:44)
Empirical absorption correction using spherical harmonics,
 implemented in SCALE3 ABSPACK scaling algorithm.
;
_exptl_crystal_colour orange
_exptl_crystal_density_diffrn 1.436
_exptl_crystal_description block
_exptl_crystal_F_000 568
_exptl_crystal_size_max 0.3
_exptl_crystal_size_mid 0.2
_exptl_crystal_size_min 0.2
_refine_diff_density_max 0.327
_refine_diff_density_min -0.280
_refine_diff_density_rms 0.066
_refine_ls_extinction_method none
_refine_ls_goodness_of_fit_ref 1.063
_refine_ls_hydrogen_treatment constr
_refine_ls_matrix_type full
_refine_ls_number_parameters 158
_refine_ls_number_reflns 2304
_refine_ls_number_restraints 0
_refine_ls_restrained_S_all 1.063
_refine_ls_R_factor_all 0.0410
_refine_ls_R_factor_gt 0.0332
_refine_ls_shift/su_max 0.001
_refine_ls_shift/su_mean 0.000
_refine_ls_structure_factor_coef Fsqd
_refine_ls_weighting_details 'w=1/[\s^2^(Fo^2^)+(0.0327P)^2^+0.1493P] where P=(Fo^2^+2Fc^2^)/3'
_refine_ls_weighting_scheme calc
_refine_ls_wR_factor_gt 0.0732
_refine_ls_wR_factor_ref 0.0768
_reflns_Friedel_coverage 0.000
_reflns_number_gt 1986
_reflns_number_total 2304
_reflns_threshold_expression 'I > 2\s(I)'
_cod_data_source_file om500597c_si_002.cif
_cod_data_source_block Fs45
_cod_depositor_comments 'Adding full bibliography for 4084192--4084196.cif.'
_cod_database_code 4084196
_shelx_space_group_comment
;
The symmetry employed for this shelxl refinement is uniquely defined
by the following loop, which should always be used as a source of
symmetry information in preference to the above space-group names.
They are only intended as comments.
;
_shelxl_version_number 2013-4

loop_
_space_group_symop_operation_xyz
'x, y, z'
'-x+1/2, y+1/2, -z+1/2'
'-x, -y, -z'
'x-1/2, -y-1/2, z-1/2'

loop_
_atom_site_label
_atom_site_type_symbol
_atom_site_fract_x
_atom_site_fract_y
_atom_site_fract_z
_atom_site_U_iso_or_equiv
_atom_site_adp_type
_atom_site_occupancy
_atom_site_site_symmetry_order
_atom_site_calc_flag
_atom_site_refinement_flags_posn
_atom_site_refinement_flags_adp
_atom_site_disorder_assembly
_atom_site_disorder_group
C1 C 0.4080(4) 0.33226(14) 0.52792(16) 0.0156(5) Uani 1 1 d . . . .
C2 C 0.1777(4) 0.33860(15) 0.49071(16) 0.0181(5) Uani 1 1 d . . . .
H2 H 0.0621 0.3683 0.5201 0.022 Uiso 1 1 calc R U . .
C3 C 0.1580(4) 0.29135(15) 0.40097(17) 0.0211(5) Uani 1 1 d . . . .
H3 H 0.0267 0.2850 0.3612 0.025 Uiso 1 1 calc R U . .
C4 C 0.3714(4) 0.25549(16) 0.38203(16) 0.0222(5) Uani 1 1 d . . . .
H4 H 0.4045 0.2218 0.3278 0.027 Uiso 1 1 calc R U . .
C5 C 0.5246(4) 0.27970(14) 0.45967(17) 0.0189(5) Uani 1 1 d . . . .
H5 H 0.6763 0.2642 0.4657 0.023 Uiso 1 1 calc R U . .
C6 C 0.2497(4) 0.16698(16) 0.65735(17) 0.0230(6) Uani 1 1 d . . . .
H6 H 0.2937 0.1953 0.7156 0.028 Uiso 1 1 calc R U . .
C7 C 0.0311(4) 0.16845(16) 0.61073(16) 0.0212(5) Uani 1 1 d . . . .
H7 H -0.0941 0.1977 0.6327 0.025 Uiso 1 1 calc R U . .
C8 C 0.0380(4) 0.11721(15) 0.52449(16) 0.0203(5) Uani 1 1 d . . . .
H8 H -0.0829 0.1068 0.4797 0.024 Uiso 1 1 calc R U . .
C9 C 0.2589(4) 0.08468(16) 0.51792(17) 0.0241(5) Uani 1 1 d . . . .
H9 H 0.3092 0.0494 0.4680 0.029 Uiso 1 1 calc R U . .
C10 C 0.3904(4) 0.11508(16) 0.60039(17) 0.0255(6) Uani 1 1 d . . . .
H10 H 0.5423 0.1031 0.6147 0.031 Uiso 1 1 calc R U . .
C11 C 0.5251(4) 0.36759(15) 0.61821(16) 0.0187(5) Uani 1 1 d . . . .
C12 C 0.4192(4) 0.43575(15) 0.68256(16) 0.0182(5) Uani 1 1 d . . . .
C13 C 0.6018(4) 0.47304(19) 0.7533(2) 0.0377(7) Uani 1 1 d . . . .
H13A H 0.6738 0.4279 0.7910 0.057 Uiso 1 1 calc R U . .
H13B H 0.5342 0.5125 0.7976 0.057 Uiso 1 1 calc R U . .
H13C H 0.7124 0.5021 0.7157 0.057 Uiso 1 1 calc R U . .
C14 C 0.3112(5) 0.50765(16) 0.62039(18) 0.0327(6) Uani 1 1 d . . . .
H14A H 0.2621 0.5520 0.6635 0.049 Uiso 1 1 calc R U . .
H14B H 0.1835 0.4859 0.5820 0.049 Uiso 1 1 calc R U . .
H14C H 0.4201 0.5302 0.5766 0.049 Uiso 1 1 calc R U . .
C15 C 0.2405(4) 0.39366(17) 0.74493(16) 0.0252(6) Uani 1 1 d . . . .
H15A H 0.3108 0.3508 0.7867 0.038 Uiso 1 1 calc R U . .
H15B H 0.1267 0.3678 0.7018 0.038 Uiso 1 1 calc R U . .
H15C H 0.1720 0.4359 0.7854 0.038 Uiso 1 1 calc R U . .
Fe1 Fe 0.26397(5) 0.21483(2) 0.51717(2) 0.01413(12) Uani 1 1 d . . . .
O1 O 0.7157(3) 0.34182(12) 0.64019(13) 0.0320(5) Uani 1 1 d . . A 1

loop_
_atom_site_aniso_label
_atom_site_aniso_U_11
_atom_site_aniso_U_22
_atom_site_aniso_U_33
_atom_site_aniso_U_23
_atom_site_aniso_U_13
_atom_site_aniso_U_12
C1 0.0174(11) 0.0107(11) 0.0192(11) 0.0023(10) 0.0053(9) -0.0022(10)
C2 0.0214(11) 0.0109(12) 0.0222(12) 0.0034(10) 0.0044(9) 0.0025(10)
C3 0.0249(12) 0.0192(13) 0.0192(12) 0.0050(10) 0.0000(10) -0.0027(11)
C4 0.0329(13) 0.0178(13) 0.0167(11) 0.0006(10) 0.0100(10) -0.0050(12)
C5 0.0193(11) 0.0145(12) 0.0234(12) 0.0017(10) 0.0085(10) -0.0012(10)
C6 0.0353(13) 0.0165(13) 0.0169(11) 0.0054(10) -0.0035(10) -0.0086(12)
C7 0.0233(12) 0.0157(13) 0.0252(12) 0.0036(10) 0.0078(10) -0.0024(11)
C8 0.0248(12) 0.0143(12) 0.0216(11) 0.0038(10) -0.0029(9) -0.0077(11)
C9 0.0346(13) 0.0111(12) 0.0272(12) 0.0005(10) 0.0084(11) -0.0013(12)
C10 0.0206(11) 0.0193(13) 0.0362(14) 0.0122(12) -0.0032(10) -0.0002(12)
C11 0.0173(11) 0.0150(12) 0.0241(12) 0.0001(10) 0.0050(9) -0.0031(10)
C12 0.0187(11) 0.0144(12) 0.0216(11) -0.0031(10) 0.0025(9) -0.0001(10)
C13 0.0273(13) 0.0362(17) 0.0498(17) -0.0259(15) 0.0021(12) -0.0023(14)
C14 0.0565(17) 0.0144(13) 0.0281(13) -0.0001(11) 0.0137(12) 0.0080(14)
C15 0.0279(13) 0.0268(14) 0.0215(12) 0.0021(11) 0.0059(10) 0.0022(12)
Fe1 0.01542(18) 0.01112(19) 0.01596(19) 0.00044(13) 0.00202(12) -0.00120(14)
O1 0.0187(8) 0.0341(11) 0.0425(10) -0.0180(9) -0.0037(8) 0.0073(8)

loop_
_atom_type_symbol
_atom_type_description
_atom_type_scat_dispersion_real
_atom_type_scat_dispersion_imag
_atom_type_scat_source
C C 0.0033 0.0016 'International Tables Vol C Tables 4.2.6.8 and 6.1.1.4'
H H 0.0000 0.0000 'International Tables Vol C Tables 4.2.6.8 and 6.1.1.4'
N N 0.0061 0.0033 'International Tables Vol C Tables 4.2.6.8 and 6.1.1.4'
Fe Fe 0.3463 0.8444 'International Tables Vol C Tables 4.2.6.8 and 6.1.1.4'
O O 0.0106 0.0060 'International Tables Vol C Tables 4.2.6.8 and 6.1.1.4'

loop_
_geom_angle_atom_site_label_1
_geom_angle_atom_site_label_2
_geom_angle_atom_site_label_3
_geom_angle
C5 C1 C2 106.94(19)
C5 C1 C11 121.41(19)
C2 C1 C11 131.6(2)
C5 C1 Fe1 69.18(12)
C2 C1 Fe1 69.47(13)
C11 C1 Fe1 125.27(15)
C3 C2 C1 107.7(2)
C3 C2 Fe1 70.22(14)
C1 C2 Fe1 69.24(13)
C3 C2 H2 126.2
C1 C2 H2 126.2
Fe1 C2 H2 125.9
C4 C3 C2 108.7(2)
C4 C3 Fe1 70.08(13)
C2 C3 Fe1 69.13(13)
C4 C3 H3 125.7
C2 C3 H3 125.7
Fe1 C3 H3 126.7
C5 C4 C3 108.0(2)
C5 C4 Fe1 68.81(13)
C3 C4 Fe1 69.60(13)
C5 C4 H4 126.0
C3 C4 H4 126.0
Fe1 C4 H4 127.2
C4 C5 C1 108.7(2)
C4 C5 Fe1 70.91(13)
C1 C5 Fe1 69.46(12)
C4 C5 H5 125.7
C1 C5 H5 125.7
Fe1 C5 H5 125.5
C7 C6 C10 108.5(2)
C7 C6 Fe1 69.85(13)
C10 C6 Fe1 70.13(13)
C7 C6 H6 125.8
C10 C6 H6 125.8
Fe1 C6 H6 125.8
C6 C7 C8 107.3(2)
C6 C7 Fe1 69.61(13)
C8 C7 Fe1 69.59(13)
C6 C7 H7 126.3
C8 C7 H7 126.3
Fe1 C7 H7 126.0
C9 C8 C7 108.5(2)
C9 C8 Fe1 69.95(13)
C7 C8 Fe1 69.81(13)
C9 C8 H8 125.8
C7 C8 H8 125.8
Fe1 C8 H8 126.1
C8 C9 C10 108.0(2)
C8 C9 Fe1 69.64(14)
C10 C9 Fe1 70.02(14)
C8 C9 H9 126.0
C10 C9 H9 126.0
Fe1 C9 H9 125.9
C9 C10 C6 107.8(2)
C9 C10 Fe1 69.60(13)
C6 C10 Fe1 69.38(13)
C9 C10 H10 126.1
C6 C10 H10 126.1
Fe1 C10 H10 126.5
O1 C11 C1 118.0(2)
O1 C11 C12 119.4(2)
C1 C11 C12 122.63(18)
C13 C12 C11 109.03(19)
C13 C12 C15 108.06(19)
C11 C12 C15 108.66(19)
C13 C12 C14 109.1(2)
C11 C12 C14 112.16(18)
C15 C12 C14 109.74(19)
C12 C13 H13A 109.5
C12 C13 H13B 109.5
H13A C13 H13B 109.5
C12 C13 H13C 109.5
H13A C13 H13C 109.5
H13B C13 H13C 109.5
C12 C14 H14A 109.5
C12 C14 H14B 109.5
H14A C14 H14B 109.5
C12 C14 H14C 109.5
H14A C14 H14C 109.5
H14B C14 H14C 109.5
C12 C15 H15A 109.5
C12 C15 H15B 109.5
H15A C15 H15B 109.5
C12 C15 H15C 109.5
H15A C15 H15C 109.5
H15B C15 H15C 109.5
C5 Fe1 C1 41.36(9)
C5 Fe1 C2 69.10(9)
C1 Fe1 C2 41.29(9)
C5 Fe1 C6 126.97(9)
C1 Fe1 C6 107.57(9)
C2 Fe1 C6 119.59(10)
C5 Fe1 C8 155.00(9)
C1 Fe1 C8 162.09(9)
C2 Fe1 C8 124.43(9)
C6 Fe1 C8 67.96(9)
C5 Fe1 C7 163.52(9)
C1 Fe1 C7 124.82(9)
C2 Fe1 C7 106.12(10)
C6 Fe1 C7 40.54(9)
C8 Fe1 C7 40.60(9)
C5 Fe1 C9 121.00(9)
C1 Fe1 C9 155.83(9)
C2 Fe1 C9 162.03(9)
C6 Fe1 C9 68.03(10)
C8 Fe1 C9 40.41(9)
C7 Fe1 C9 68.29(10)
C5 Fe1 C10 109.10(9)
C1 Fe1 C10 120.79(9)
C2 Fe1 C10 155.22(10)
C6 Fe1 C10 40.49(10)
C8 Fe1 C10 67.91(9)
C7 Fe1 C10 68.25(10)
C9 Fe1 C10 40.38(9)
C5 Fe1 C3 68.07(9)
C1 Fe1 C3 68.70(9)
C2 Fe1 C3 40.65(9)
C6 Fe1 C3 154.21(10)
C8 Fe1 C3 107.32(9)
C7 Fe1 C3 119.25(9)
C9 Fe1 C3 125.83(10)
C10 Fe1 C3 163.41(10)
C5 Fe1 C4 40.27(9)
C1 Fe1 C4 68.73(9)
C2 Fe1 C4 68.50(10)
C6 Fe1 C4 164.18(10)
C8 Fe1 C4 120.30(9)
C7 Fe1 C4 154.21(9)
C9 Fe1 C4 108.65(10)
C10 Fe1 C4 127.07(10)
C3 Fe1 C4 40.32(9)

loop_
_geom_bond_atom_site_label_1
_geom_bond_atom_site_label_2
_geom_bond_distance
C1 C5 1.434(3)
C1 C2 1.434(3)
C1 C11 1.482(3)
C1 Fe1 2.032(2)
C2 C3 1.419(3)
C2 Fe1 2.036(2)
C2 H2 0.9300
C3 C4 1.415(3)
C3 Fe1 2.050(2)
C3 H3 0.9300
C4 C5 1.406(3)
C4 Fe1 2.056(2)
C4 H4 0.9300
C5 Fe1 2.029(2)
C5 H5 0.9300
C6 C7 1.413(3)
C6 C10 1.414(3)
C6 Fe1 2.038(2)
C6 H6 0.9300
C7 C8 1.415(3)
C7 Fe1 2.041(2)
C7 H7 0.9300
C8 C9 1.409(3)
C8 Fe1 2.038(2)
C8 H8 0.9300
C9 C10 1.412(3)
C9 Fe1 2.042(2)
C9 H9 0.9300
C10 Fe1 2.048(2)
C10 H10 0.9300
C11 O1 1.222(3)
C11 C12 1.528(3)
C12 C13 1.526(3)
C12 C15 1.529(3)
C12 C14 1.529(3)
C13 H13A 0.9600
C13 H13B 0.9600
C13 H13C 0.9600
C14 H14A 0.9600
C14 H14B 0.9600
C14 H14C 0.9600
C15 H15A 0.9600
C15 H15B 0.9600
C15 H15C 0.9600

loop_
_geom_torsion_atom_site_label_1
_geom_torsion_atom_site_label_2
_geom_torsion_atom_site_label_3
_geom_torsion_atom_site_label_4
_geom_torsion
C5 C1 C2 C3 -0.7(2)
C11 C1 C2 C3 -179.4(2)
Fe1 C1 C2 C3 -59.97(16)
C5 C1 C2 Fe1 59.29(15)
C11 C1 C2 Fe1 -119.5(2)
C1 C2 C3 C4 0.3(3)
Fe1 C2 C3 C4 -59.07(16)
C1 C2 C3 Fe1 59.34(15)
C2 C3 C4 C5 0.3(3)
Fe1 C3 C4 C5 -58.24(16)
C2 C3 C4 Fe1 58.49(16)
C3 C4 C5 C1 -0.7(3)
Fe1 C4 C5 C1 -59.41(15)
C3 C4 C5 Fe1 58.72(16)
C2 C1 C5 C4 0.8(2)
C11 C1 C5 C4 179.8(2)
Fe1 C1 C5 C4 60.31(16)
C2 C1 C5 Fe1 -59.47(15)
C11 C1 C5 Fe1 119.5(2)
C10 C6 C7 C8 -0.1(3)
Fe1 C6 C7 C8 59.62(16)
C10 C6 C7 Fe1 -59.72(16)
C6 C7 C8 C9 -0.2(3)
Fe1 C7 C8 C9 59.48(16)
C6 C7 C8 Fe1 -59.64(16)
C7 C8 C9 C10 0.4(3)
Fe1 C8 C9 C10 59.76(17)
C7 C8 C9 Fe1 -59.39(16)
C8 C9 C10 C6 -0.4(3)
Fe1 C9 C10 C6 59.09(16)
C8 C9 C10 Fe1 -59.51(17)
C7 C6 C10 C9 0.3(3)
Fe1 C6 C10 C9 -59.23(16)
C7 C6 C10 Fe1 59.55(16)
C5 C1 C11 O1 -9.5(3)
C2 C1 C11 O1 169.1(2)
Fe1 C1 C11 O1 76.0(3)
C5 C1 C11 C12 169.1(2)
C2 C1 C11 C12 -12.3(4)
Fe1 C1 C11 C12 -105.4(2)
O1 C11 C12 C13 12.2(3)
C1 C11 C12 C13 -166.4(2)
O1 C11 C12 C15 -105.4(2)
C1 C11 C12 C15 76.0(3)
O1 C11 C12 C14 133.1(2)
C1 C11 C12 C14 -45.5(3)
